data_4124461
loop_
_publ_author_name
'Jungbauer, Stefan H.'
'Huber, Stefan M.'

_publ_section_title
;
 Cationic Multidentate Halogen-Bond Donors in Halide Abstraction
 Organocatalysis: Catalyst Optimization by Preorganization.
;
_journal_issue 37
_journal_name_full 'Journal of the American Chemical Society'
_journal_page_first 12110
_journal_page_last 12120
_journal_paper_doi 10.1021/jacs.5b07863
_journal_volume 137
_journal_year 2015
_chemical_formula_sum 'C29 H23 F9 I2 N6 O6 S2'
_chemical_formula_weight 1040.45
_chemical_name_systematic
;
 ?
;
_space_group_IT_number 2
_symmetry_space_group_name_Hall '-P 1'
_symmetry_space_group_name_H-M 'P -1'
_atom_sites_solution_hydrogens geom
_atom_sites_solution_primary direct
_atom_sites_solution_secondary difmap
_audit_creation_method SHELXL-97
_cell_angle_alpha 84.363(14)
_cell_angle_beta 84.563(15)
_cell_angle_gamma 66.768(14)
_cell_formula_units_Z 2
_cell_length_a 12.0530(16)
_cell_length_b 13.0094(15)
_cell_length_c 13.3989(16)
_cell_measurement_temperature 293(2)
_cell_volume 1917.7(5)
_computing_structure_refinement 'SHELXL-97 (Sheldrick, 2008)'
_diffrn_ambient_temperature 293(2)
_diffrn_measured_fraction_theta_full 0.912
_diffrn_measured_fraction_theta_max 0.912
_diffrn_radiation_monochromator graphite
_diffrn_radiation_source 'fine-focus sealed tube'
_diffrn_radiation_type MoK\a
_diffrn_radiation_wavelength 0.71073
_diffrn_reflns_av_R_equivalents 0.0492
_diffrn_reflns_av_sigmaI/netI 0.0534
_diffrn_reflns_limit_h_max 15
_diffrn_reflns_limit_h_min -15
_diffrn_reflns_limit_k_max 17
_diffrn_reflns_limit_k_min -17
_diffrn_reflns_limit_l_max 17
_diffrn_reflns_limit_l_min -17
_diffrn_reflns_number 23145
_diffrn_reflns_theta_full 28.15
_diffrn_reflns_theta_max 28.15
_diffrn_reflns_theta_min 2.47
_exptl_absorpt_coefficient_mu 1.841
_exptl_crystal_density_diffrn 1.802
_exptl_crystal_density_method 'not measured'
_exptl_crystal_F_000 1012
_refine_diff_density_max 1.900
_refine_diff_density_min -2.581
_refine_diff_density_rms 0.195
_refine_ls_extinction_method none
_refine_ls_goodness_of_fit_ref 0.924
_refine_ls_hydrogen_treatment mixed
_refine_ls_matrix_type full
_refine_ls_number_parameters 498
_refine_ls_number_reflns 8569
_refine_ls_number_restraints 1
_refine_ls_restrained_S_all 0.924
_refine_ls_R_factor_all 0.0713
_refine_ls_R_factor_gt 0.0562
_refine_ls_shift/su_max 0.001
_refine_ls_shift/su_mean 0.000
_refine_ls_structure_factor_coef Fsqd
_refine_ls_weighting_details 'calc w=1/[\s^2^(Fo^2^)+(0.1204P)^2^+0.0000P] where P=(Fo^2^+2Fc^2^)/3'
_refine_ls_weighting_scheme calc
_refine_ls_wR_factor_gt 0.1459
_refine_ls_wR_factor_ref 0.1556
_reflns_number_gt 6149
_reflns_number_total 8569
_reflns_threshold_expression >2\s(I)
_cod_data_source_file ja5b07863_si_003.cif
_cod_data_source_block shj-216
_cod_depositor_comments 'Adding full bibliography for 4124460--4124462.cif.'
_cod_original_cell_volume 1917.7(4)
_cod_database_code 4124461

loop_
_symmetry_equiv_pos_as_xyz
'x, y, z'
'-x, -y, -z'

loop_
_atom_site_label
_atom_site_type_symbol
_atom_site_fract_x
_atom_site_fract_y
_atom_site_fract_z
_atom_site_U_iso_or_equiv
_atom_site_adp_type
_atom_site_occupancy
_atom_site_symmetry_multiplicity
_atom_site_calc_flag
_atom_site_refinement_flags
_atom_site_disorder_assembly
_atom_site_disorder_group
I2 I 0.19110(3) 0.75658(3) 0.39709(2) 0.03335(11) Uani 1 1 d . A .
I1 I 0.19293(3) 0.49283(3) 0.65703(2) 0.03360(11) Uani 1 1 d . . .
F1A F 0.1307(10) 0.3751(9) 0.3976(10) 0.0446(10) Uani 0.407(8) 1 d P A 1
F2A F 0.0824(8) 0.5510(9) 0.3961(9) 0.0446(10) Uani 0.407(8) 1 d P A 1
F3A F 0.1415(9) 0.4762(12) 0.2583(8) 0.0446(10) Uani 0.407(8) 1 d P A 1
F1B F 0.1703(12) 0.3506(12) 0.3355(12) 0.0446(10) Uani 0.256(5) 1 d P A 2
F3B F 0.1152(13) 0.5280(14) 0.2790(13) 0.0446(10) Uani 0.256(5) 1 d P A 2
F2B F 0.0915(12) 0.4914(12) 0.4315(11) 0.0446(10) Uani 0.256(5) 1 d P A 2
F1C F 0.1641(10) 0.4235(12) 0.2659(9) 0.0446(10) Uani 0.338(9) 1 d P A 3
F3C F 0.0843(10) 0.5611(11) 0.3550(11) 0.0446(10) Uani 0.338(9) 1 d P A 3
F2C F 0.1107(11) 0.4047(12) 0.4292(10) 0.0446(10) Uani 0.338(9) 1 d P A 3
S7 S 0.88966(12) 0.19082(11) 0.31207(10) 0.0347(3) Uani 1 1 d . . .
S4 S 0.48355(15) 0.23247(13) 0.79706(11) 0.0442(3) Uani 1 1 d . . .
C9 C 0.3572(4) 0.3648(4) 0.4513(4) 0.0282(10) Uani 1 1 d . . .
C7 C 0.3728(5) 0.1208(5) 0.4331(5) 0.0438(14) Uani 1 1 d . . .
H7 H 0.4120 0.1418 0.3766 0.053 Uiso 1 1 calc R . .
C21 C 0.2213(6) 0.6753(5) 0.0952(4) 0.0389(12) Uani 1 1 d . . .
F6 F 0.4839(9) 0.0369(6) 0.7892(7) 0.147(3) Uani 1 1 d . . .
N80 N 0.5002(9) 0.2288(6) 0.2251(6) 0.092(3) Uani 1 1 d . . .
N4 N 0.1771(4) 0.7493(4) 0.1711(3) 0.0326(9) Uani 1 1 d . A .
F7 F 1.0544(4) 0.2040(4) 0.4169(3) 0.0588(10) Uani 1 1 d . . .
C8 C 0.3174(5) 0.1914(4) 0.5082(4) 0.0346(11) Uani 1 1 d . . .
C16 C 0.2923(6) 0.5718(5) 0.1386(4) 0.0388(12) Uani 1 1 d . . .
C17 C 0.3551(7) 0.4776(5) 0.0853(5) 0.0548(18) Uani 1 1 d . . .
H17 H 0.4035 0.4093 0.1161 0.066 Uiso 1 1 calc R . .
O8 O 0.8763(6) 0.2992(4) 0.2651(4) 0.0742(18) Uani 1 1 d . . .
O9 O 0.8913(4) 0.1107(4) 0.2452(3) 0.0532(11) Uani 1 1 d . . .
C20 C 0.2045(7) 0.6901(6) -0.0074(5) 0.0564(18) Uani 1 1 d . . .
H20 H 0.1552 0.7586 -0.0374 0.068 Uiso 1 1 calc R . .
F5 F 0.6601(7) 0.0402(6) 0.7983(6) 0.133(3) Uani 1 1 d . . .
N2 N 0.3029(4) 0.3017(3) 0.5188(3) 0.0301(9) Uani 1 1 d . . .
C2 C 0.2398(4) 0.3357(4) 0.6048(4) 0.0317(11) Uani 1 1 d . . .
C5 C 0.3081(6) -0.0161(5) 0.5315(6) 0.0536(17) Uani 1 1 d . . .
H5 H 0.3069 -0.0875 0.5377 0.064 Uiso 1 1 calc R . .
C18 C 0.3402(9) 0.4928(7) -0.0178(5) 0.076(3) Uani 1 1 d . . .
H18 H 0.3801 0.4331 -0.0582 0.091 Uiso 1 1 calc R . .
C1 C 0.1403(6) 0.2546(6) 0.7466(5) 0.0510(16) Uani 1 1 d . . .
H1A H 0.1172 0.3262 0.7739 0.076 Uiso 1 1 calc R . .
H1B H 0.1891 0.1967 0.7927 0.076 Uiso 1 1 calc R . .
H1C H 0.0691 0.2419 0.7363 0.076 Uiso 1 1 calc R . .
C22 C 0.1044(6) 0.8708(4) 0.1554(5) 0.0434(13) Uani 1 1 d . . .
H22A H 0.0703 0.9011 0.2189 0.065 Uiso 1 1 calc R . .
H22B H 0.0405 0.8824 0.1125 0.065 Uiso 1 1 calc R . .
H22C H 0.1552 0.9077 0.1245 0.065 Uiso 1 1 calc R . .
C23 C 0.1644(5) 0.4546(5) 0.3561(4) 0.0370(12) Uani 1 1 d . . .
C13 C 0.5330(5) 0.4046(4) 0.4011(4) 0.0350(11) Uani 1 1 d . . .
H13 H 0.6141 0.3899 0.4076 0.042 Uiso 1 1 calc R . .
F8 F 1.0663(6) 0.0393(4) 0.4024(6) 0.126(3) Uani 1 1 d . . .
F9 F 1.1227(5) 0.1241(10) 0.2809(6) 0.154(4) Uani 1 1 d . . .
N3 N 0.2880(4) 0.5862(3) 0.2414(3) 0.0305(9) Uani 1 1 d . A .
C80 C 0.5769(8) 0.1762(6) 0.1746(6) 0.0610(19) Uani 1 1 d . . .
F4 F 0.5322(9) 0.0649(7) 0.9295(5) 0.150(3) Uani 1 1 d . . .
C11 C 0.3507(4) 0.5008(4) 0.3168(3) 0.0279(10) Uani 1 1 d . . .
N1 N 0.2092(4) 0.2530(4) 0.6512(4) 0.0369(10) Uani 1 1 d . . .
C14 C 0.4756(4) 0.3469(4) 0.4639(4) 0.0305(10) Uani 1 1 d . . .
H14 H 0.5172 0.2961 0.5146 0.037 Uiso 1 1 calc R . .
O5 O 0.3595(5) 0.2705(6) 0.8440(5) 0.0754(16) Uani 1 1 d . . .
C6 C 0.3670(6) 0.0152(5) 0.4467(6) 0.0531(16) Uani 1 1 d . . .
H6 H 0.4034 -0.0357 0.3977 0.064 Uiso 1 1 calc R . .
C81 C 0.6737(9) 0.1096(9) 0.1085(8) 0.085(3) Uani 1 1 d . . .
H81A H 0.7503 0.0974 0.1346 0.128 Uiso 1 1 d R . .
H81C H 0.6709 0.0374 0.1039 0.128 Uiso 1 1 d R . .
H81B H 0.6700 0.1463 0.0422 0.128 Uiso 1 1 d R . .
N90 N 0.1286(9) 0.1298(10) 0.9951(7) 0.103(3) Uani 1 1 d . . .
C3 C 0.2570(5) 0.1616(5) 0.5920(4) 0.0383(12) Uani 1 1 d . . .
C15 C 0.2207(4) 0.6945(4) 0.2574(4) 0.0282(9) Uani 1 1 d . . .
C19 C 0.2650(9) 0.5980(7) -0.0618(5) 0.073(3) Uani 1 1 d . . .
H19 H 0.2563 0.6049 -0.1307 0.088 Uiso 1 1 calc R . .
C12 C 0.4696(5) 0.4837(4) 0.3292(4) 0.0312(10) Uani 1 1 d . A .
H12 H 0.5064 0.5253 0.2891 0.037 Uiso 1 1 calc R . .
O4 O 0.5586(6) 0.2763(6) 0.8399(5) 0.0800(17) Uani 1 1 d . . .
C10 C 0.2904(4) 0.4410(4) 0.3753(4) 0.0259(9) Uani 1 1 d . A .
O7 O 0.8163(4) 0.1968(5) 0.4035(3) 0.0597(13) Uani 1 1 d . . .
O6 O 0.4894(5) 0.2375(5) 0.6903(3) 0.0687(15) Uani 1 1 d . . .
C91 C 0.2331(16) 0.2335(12) 1.0788(11) 0.128(5) Uani 1 1 d . . .
H91A H 0.2605 0.1962 1.1424 0.192 Uiso 1 1 d R . .
H91B H 0.1770 0.3092 1.0870 0.192 Uiso 1 1 d R . .
H91C H 0.3008 0.2336 1.0347 0.192 Uiso 1 1 d R . .
C70 C 1.0416(6) 0.1387(6) 0.3541(6) 0.0536(16) Uani 1 1 d . . .
C4 C 0.2524(6) 0.0546(5) 0.6053(6) 0.0503(17) Uani 1 1 d . . .
H4 H 0.2132 0.0335 0.6617 0.060 Uiso 1 1 calc R . .
C90 C 0.1714(10) 0.1757(10) 1.0323(7) 0.082(3) Uani 1 1 d . . .
C40 C 0.5448(11) 0.0863(7) 0.8306(7) 0.085(3) Uani 1 1 d . . .

loop_
_atom_site_aniso_label
_atom_site_aniso_U_11
_atom_site_aniso_U_22
_atom_site_aniso_U_33
_atom_site_aniso_U_23
_atom_site_aniso_U_13
_atom_site_aniso_U_12
I2 0.03925(19) 0.03015(18) 0.03006(17) -0.00216(13) -0.00041(13) -0.01320(14)
I1 0.03278(18) 0.03235(18) 0.03684(19) 0.00555(14) -0.00458(13) -0.01515(13)
F1A 0.0388(17) 0.044(2) 0.055(3) 0.008(2) -0.0206(18) -0.0185(18)
F2A 0.0388(17) 0.044(2) 0.055(3) 0.008(2) -0.0206(18) -0.0185(18)
F3A 0.0388(17) 0.044(2) 0.055(3) 0.008(2) -0.0206(18) -0.0185(18)
F1B 0.0388(17) 0.044(2) 0.055(3) 0.008(2) -0.0206(18) -0.0185(18)
F3B 0.0388(17) 0.044(2) 0.055(3) 0.008(2) -0.0206(18) -0.0185(18)
F2B 0.0388(17) 0.044(2) 0.055(3) 0.008(2) -0.0206(18) -0.0185(18)
F1C 0.0388(17) 0.044(2) 0.055(3) 0.008(2) -0.0206(18) -0.0185(18)
F3C 0.0388(17) 0.044(2) 0.055(3) 0.008(2) -0.0206(18) -0.0185(18)
F2C 0.0388(17) 0.044(2) 0.055(3) 0.008(2) -0.0206(18) -0.0185(18)
S7 0.0403(7) 0.0314(6) 0.0295(6) -0.0038(5) -0.0055(5) -0.0097(5)
S4 0.0596(9) 0.0396(7) 0.0369(7) 0.0039(6) -0.0020(6) -0.0245(7)
C9 0.034(2) 0.022(2) 0.030(2) 0.0066(18) -0.0053(19) -0.0129(18)
C7 0.046(3) 0.033(3) 0.052(3) 0.005(3) -0.013(3) -0.014(2)
C21 0.057(3) 0.032(3) 0.029(2) 0.005(2) -0.010(2) -0.018(2)
F6 0.228(10) 0.100(5) 0.173(8) -0.023(5) 0.005(7) -0.127(6)
N80 0.135(7) 0.051(4) 0.072(5) 0.004(4) 0.019(5) -0.024(4)
N4 0.039(2) 0.028(2) 0.030(2) 0.0066(17) -0.0095(17) -0.0118(17)
F7 0.056(2) 0.061(2) 0.070(3) -0.006(2) -0.0161(19) -0.0303(19)
C8 0.037(3) 0.029(2) 0.042(3) 0.009(2) -0.015(2) -0.017(2)
C16 0.058(3) 0.033(3) 0.026(2) 0.004(2) -0.013(2) -0.016(2)
C17 0.084(5) 0.038(3) 0.036(3) -0.006(3) -0.015(3) -0.013(3)
O8 0.125(5) 0.038(2) 0.054(3) 0.016(2) -0.043(3) -0.022(3)
O9 0.063(3) 0.055(3) 0.046(2) -0.019(2) -0.005(2) -0.023(2)
C20 0.083(5) 0.046(3) 0.036(3) 0.013(3) -0.026(3) -0.020(3)
F5 0.107(5) 0.097(4) 0.131(6) 0.003(4) -0.025(4) 0.029(4)
N2 0.031(2) 0.0253(19) 0.034(2) 0.0087(17) -0.0043(16) -0.0126(16)
C2 0.031(2) 0.029(2) 0.038(2) 0.010(2) -0.010(2) -0.0157(19)
C5 0.062(4) 0.031(3) 0.075(5) 0.013(3) -0.029(4) -0.024(3)
C18 0.121(7) 0.051(4) 0.036(3) -0.011(3) -0.016(4) -0.010(4)
C1 0.048(3) 0.055(4) 0.049(3) 0.018(3) 0.003(3) -0.027(3)
C22 0.053(3) 0.024(2) 0.048(3) 0.009(2) -0.016(3) -0.010(2)
C23 0.036(3) 0.036(3) 0.041(3) 0.016(2) -0.016(2) -0.018(2)
C13 0.031(2) 0.035(3) 0.039(3) 0.004(2) -0.006(2) -0.013(2)
F8 0.127(5) 0.037(2) 0.207(8) 0.012(3) -0.109(5) -0.005(3)
F9 0.055(3) 0.289(11) 0.116(5) -0.097(7) 0.036(3) -0.055(5)
N3 0.042(2) 0.0234(18) 0.0249(18) 0.0027(16) -0.0080(17) -0.0111(17)
C80 0.086(5) 0.046(4) 0.055(4) 0.005(3) -0.008(4) -0.032(4)
F4 0.215(9) 0.137(6) 0.078(4) 0.068(4) -0.021(5) -0.060(6)
C11 0.035(2) 0.023(2) 0.023(2) 0.0039(18) -0.0058(18) -0.0099(18)
N1 0.037(2) 0.036(2) 0.041(2) 0.014(2) -0.0083(19) -0.0210(19)
C14 0.031(2) 0.028(2) 0.031(2) 0.007(2) -0.0078(19) -0.0105(18)
O5 0.057(3) 0.090(4) 0.074(4) -0.014(3) -0.006(3) -0.019(3)
C6 0.061(4) 0.032(3) 0.068(4) 0.001(3) -0.026(3) -0.017(3)
C81 0.086(6) 0.101(7) 0.087(6) -0.027(6) 0.003(5) -0.053(6)
N90 0.088(6) 0.132(9) 0.078(5) -0.017(6) -0.020(5) -0.026(6)
C3 0.042(3) 0.035(3) 0.045(3) 0.014(2) -0.017(2) -0.023(2)
C15 0.034(2) 0.026(2) 0.027(2) 0.0025(18) -0.0049(18) -0.0136(18)
C19 0.117(7) 0.062(5) 0.030(3) -0.004(3) -0.021(4) -0.018(5)
C12 0.037(3) 0.029(2) 0.030(2) 0.001(2) -0.0001(19) -0.017(2)
O4 0.081(4) 0.092(4) 0.093(4) -0.027(4) 0.005(3) -0.059(4)
C10 0.030(2) 0.0197(19) 0.028(2) 0.0005(18) -0.0054(18) -0.0094(17)
O7 0.053(3) 0.096(4) 0.044(2) -0.025(3) 0.009(2) -0.042(3)
O6 0.074(3) 0.078(4) 0.035(2) 0.019(2) -0.008(2) -0.013(3)
C91 0.184(15) 0.114(10) 0.110(10) 0.007(8) -0.024(10) -0.083(11)
C70 0.041(3) 0.052(4) 0.064(4) -0.015(3) 0.001(3) -0.013(3)
C4 0.052(3) 0.040(3) 0.069(4) 0.026(3) -0.024(3) -0.030(3)
C90 0.096(7) 0.094(7) 0.057(5) 0.002(5) -0.017(5) -0.038(6)
C40 0.133(9) 0.051(4) 0.060(5) 0.015(4) -0.019(5) -0.026(5)

loop_
_atom_type_symbol
_atom_type_description
_atom_type_scat_dispersion_real
_atom_type_scat_dispersion_imag
_atom_type_scat_source
C C 0.0033 0.0016 'International Tables Vol C Tables 4.2.6.8 and 6.1.1.4'
H H 0.0000 0.0000 'International Tables Vol C Tables 4.2.6.8 and 6.1.1.4'
N N 0.0061 0.0033 'International Tables Vol C Tables 4.2.6.8 and 6.1.1.4'
O O 0.0106 0.0060 'International Tables Vol C Tables 4.2.6.8 and 6.1.1.4'
F F 0.0171 0.0103 'International Tables Vol C Tables 4.2.6.8 and 6.1.1.4'
S S 0.1246 0.1234 'International Tables Vol C Tables 4.2.6.8 and 6.1.1.4'
I I -0.4742 1.8119 'International Tables Vol C Tables 4.2.6.8 and 6.1.1.4'

loop_
_geom_angle_atom_site_label_1
_geom_angle_atom_site_label_2
_geom_angle_atom_site_label_3
_geom_angle
O7 S7 O9 115.6(3)
O7 S7 O8 113.3(4)
O9 S7 O8 115.2(3)
O7 S7 C70 103.5(3)
O9 S7 C70 105.0(3)
O8 S7 C70 102.0(4)
O6 S4 O4 115.5(4)
O6 S4 O5 114.1(3)
O4 S4 O5 113.3(4)
O6 S4 C40 103.2(4)
O4 S4 C40 105.4(5)
O5 S4 C40 103.6(5)
C14 C9 C10 122.0(4)
C14 C9 N2 117.4(4)
C10 C9 N2 120.6(4)
C8 C7 C6 115.9(6)
C8 C7 H7 122.1
C6 C7 H7 122.1
C16 C21 N4 107.5(4)
C16 C21 C20 120.9(6)
N4 C21 C20 131.6(5)
C15 N4 C21 108.5(4)
C15 N4 C22 126.3(5)
C21 N4 C22 124.9(4)
C7 C8 C3 122.5(5)
C7 C8 N2 131.5(5)
C3 C8 N2 105.9(5)
C21 C16 C17 124.1(5)
C21 C16 N3 105.9(5)
C17 C16 N3 130.0(5)
C16 C17 C18 115.1(6)
C16 C17 H17 122.4
C18 C17 H17 122.4
C19 C20 C21 116.2(6)
C19 C20 H20 121.9
C21 C20 H20 121.9
C2 N2 C8 109.2(4)
C2 N2 C9 125.6(4)
C8 N2 C9 125.0(4)
N2 C2 N1 109.5(5)
N2 C2 I1 125.0(3)
N1 C2 I1 125.5(4)
C4 C5 C6 121.9(6)
C4 C5 H5 119.0
C6 C5 H5 119.0
C17 C18 C19 120.8(7)
C17 C18 H18 119.6
C19 C18 H18 119.6
N1 C1 H1A 109.5
N1 C1 H1B 109.5
H1A C1 H1B 109.5
N1 C1 H1C 109.5
H1A C1 H1C 109.5
H1B C1 H1C 109.5
N4 C22 H22A 109.5
N4 C22 H22B 109.5
H22A C22 H22B 109.5
N4 C22 H22C 109.5
H22A C22 H22C 109.5
H22B C22 H22C 109.5
F2B C23 F1A 71.0(9)
F2B C23 F1C 139.5(9)
F1A C23 F1C 91.3(8)
F2B C23 F3C 58.9(9)
F1A C23 F3C 119.0(8)
F1C C23 F3C 104.5(8)
F2B C23 F3B 104.7(10)
F1A C23 F3B 127.2(8)
F1C C23 F3B 57.3(9)
F3C C23 F3B 49.3(10)
F2B C23 F3A 127.8(8)
F1A C23 F3A 111.8(8)
F1C C23 F3A 27.5(5)
F3C C23 F3A 78.6(8)
F3B C23 F3A 30.0(7)
F2B C23 F2C 47.1(8)
F1A C23 F2C 24.4(6)
F1C C23 F2C 113.0(8)
F3C C23 F2C 101.0(8)
F3B C23 F2C 129.5(9)
F3A C23 F2C 127.5(8)
F2B C23 F2A 36.8(7)
F1A C23 F2A 104.6(8)
F1C C23 F2A 125.7(7)
F3C C23 F2A 23.5(6)
F3B C23 F2A 72.6(9)
F3A C23 F2A 101.3(7)
F2C C23 F2A 82.5(8)
F2B C23 F1B 110.8(10)
F1A C23 F1B 40.6(7)
F1C C23 F1B 55.2(9)
F3C C23 F1B 139.0(8)
F3B C23 F1B 108.4(10)
F3A C23 F1B 81.3(9)
F2C C23 F1B 65.1(9)
F2A C23 F1B 138.8(8)
F2B C23 C10 111.2(7)
F1A C23 C10 115.5(5)
F1C C23 C10 109.2(6)
F3C C23 C10 113.7(7)
F3B C23 C10 114.7(7)
F3A C23 C10 112.9(6)
F2C C23 C10 114.8(6)
F2A C23 C10 109.5(6)
F1B C23 C10 106.9(7)
C12 C13 C14 119.8(5)
C12 C13 H13 120.1
C14 C13 H13 120.1
C15 N3 C16 108.6(4)
C15 N3 C11 125.6(4)
C16 N3 C11 125.8(4)
N80 C80 C81 179.0(11)
C12 C11 C10 122.7(4)
C12 C11 N3 117.1(4)
C10 C11 N3 120.1(4)
C2 N1 C3 107.9(5)
C2 N1 C1 127.7(5)
C3 N1 C1 124.4(5)
C9 C14 C13 120.1(4)
C9 C14 H14 119.9
C13 C14 H14 119.9
C5 C6 C7 122.0(7)
C5 C6 H6 119.0
C7 C6 H6 119.0
C80 C81 H81A 109.5
C80 C81 H81C 110.9
H81A C81 H81C 107.7
C80 C81 H81B 111.0
H81A C81 H81B 108.8
H81C C81 H81B 108.9
C8 C3 N1 107.5(4)
C8 C3 C4 121.2(6)
N1 C3 C4 131.4(6)
N4 C15 N3 109.4(4)
N4 C15 I2 127.9(4)
N3 C15 I2 122.7(3)
C20 C19 C18 122.9(6)
C20 C19 H19 118.5
C18 C19 H19 118.5
C13 C12 C11 119.6(5)
C13 C12 H12 120.2
C11 C12 H12 120.2
C11 C10 C9 115.6(4)
C11 C10 C23 122.0(4)
C9 C10 C23 122.3(4)
C90 C91 H91A 110.1
C90 C91 H91B 107.9
H91A C91 H91B 110.6
C90 C91 H91C 108.5
H91A C91 H91C 110.0
H91B C91 H91C 109.6
F9 C70 F7 109.1(7)
F9 C70 F8 106.2(8)
F7 C70 F8 107.0(6)
F9 C70 S7 112.8(6)
F7 C70 S7 112.2(4)
F8 C70 S7 109.2(6)
C5 C4 C3 116.6(6)
C5 C4 H4 121.7
C3 C4 H4 121.7
N90 C90 C91 177.4(14)
F5 C40 F6 108.4(9)
F5 C40 F4 110.5(9)
F6 C40 F4 105.5(10)
F5 C40 S4 110.9(8)
F6 C40 S4 109.8(7)
F4 C40 S4 111.6(7)

loop_
_geom_bond_atom_site_label_1
_geom_bond_atom_site_label_2
_geom_bond_distance
I2 C15 2.056(5)
I1 C2 2.069(6)
F1A C23 1.312(12)
F2A C23 1.374(13)
F3A C23 1.344(12)
F1B C23 1.380(16)
F3B C23 1.344(15)
F2B C23 1.272(16)
F1C C23 1.313(14)
F3C C23 1.340(14)
F2C C23 1.374(14)
S7 O7 1.431(5)
S7 O9 1.433(5)
S7 O8 1.440(5)
S7 C70 1.809(7)
S4 O6 1.422(5)
S4 O4 1.429(6)
S4 O5 1.475(6)
S4 C40 1.774(8)
C9 C14 1.377(7)
C9 C10 1.412(6)
C9 N2 1.444(6)
C7 C8 1.369(9)
C7 C6 1.396(8)
C7 H7 0.9300
C21 C16 1.384(7)
C21 N4 1.389(7)
C21 C20 1.393(8)
F6 C40 1.334(13)
N80 C80 1.120(11)
N4 C15 1.335(6)
N4 C22 1.479(6)
F7 C70 1.313(9)
C8 C3 1.386(8)
C8 N2 1.395(7)
C16 C17 1.386(9)
C16 N3 1.402(7)
C17 C18 1.395(9)
C17 H17 0.9300
C20 C19 1.372(11)
C20 H20 0.9300
F5 C40 1.326(13)
N2 C2 1.331(7)
C2 N1 1.348(6)
C5 C4 1.356(11)
C5 C6 1.395(11)
C5 H5 0.9300
C18 C19 1.416(10)
C18 H18 0.9300
C1 N1 1.455(8)
C1 H1A 0.9600
C1 H1B 0.9600
C1 H1C 0.9600
C22 H22A 0.9600
C22 H22B 0.9600
C22 H22C 0.9600
C23 C10 1.502(7)
C13 C12 1.377(7)
C13 C14 1.388(7)
C13 H13 0.9300
F8 C70 1.322(9)
F9 C70 1.289(9)
N3 C15 1.346(6)
N3 C11 1.445(5)
C80 C81 1.433(13)
F4 C40 1.334(10)
C11 C12 1.384(7)
C11 C10 1.403(7)
N1 C3 1.390(8)
C14 H14 0.9300
C6 H6 0.9300
C81 H81A 0.9664
C81 H81C 0.9621
C81 H81B 0.9631
N90 C90 1.105(14)
C3 C4 1.408(8)
C19 H19 0.9300
C12 H12 0.9300
C91 C90 1.459(18)
C91 H91A 0.9575
C91 H91B 0.9594
C91 H91C 0.9617
C4 H4 0.9300
